data_7026307
loop_
_publ_author_name
'Hellmann, Benjamin J.'
'Mix, Andreas'
'Neumann, Beate'
'Stammler, Hans-Georg'
'Mitzel, Norbert W.'

_publ_section_title
;
 Trinuclear pyridyl functionalised hydroxylaminato complexes of aluminium,
 gallium and indium.
;
_journal_issue 30
_journal_name_full 'Dalton transactions (Cambridge, England : 2003)'
_journal_page_first 7073
_journal_page_last 7079
_journal_paper_doi 10.1039/c0dt00334d
_journal_volume 39
_journal_year 2010
_chemical_formula_moiety 'C22 H40 Ga3 N3 O, 0.5 (C7 H8)'
_chemical_formula_sum 'C25.5 H44 Ga3 N3 O'
_chemical_formula_weight 617.80
_chemical_name_systematic ?
_space_group_IT_number 2
_symmetry_cell_setting triclinic
_symmetry_space_group_name_Hall '-P 1'
_symmetry_space_group_name_H-M 'P -1'
_atom_sites_solution_hydrogens geom
_atom_sites_solution_primary direct
_atom_sites_solution_secondary difmap
_audit_creation_method SHELXL-97
_cell_angle_alpha 75.9478(7)
_cell_angle_beta 72.4010(7)
_cell_angle_gamma 68.0061(8)
_cell_formula_units_Z 2
_cell_length_a 10.62000(10)
_cell_length_b 11.34720(10)
_cell_length_c 14.2438(2)
_cell_measurement_reflns_used 39482
_cell_measurement_temperature 100(2)
_cell_measurement_theta_max 30.034
_cell_measurement_theta_min 2.910
_cell_volume 1500.68(3)
_computing_cell_refinement 'HKL Scalepack (Otwinowski & Minor 1997)'
_computing_data_collection 'Collect, Bruker AXS, 2004'
_computing_data_reduction 'Denzo and Scalepack (Otwinowski & Minor, 1997)'
_computing_molecular_graphics 'SHELXTL-PLUS (1990)'
_computing_publication_material 'SHELXL-97 (Sheldrick, 1997)'
_computing_structure_refinement 'SHELXL-97 (Sheldrick, 1997)'
_computing_structure_solution 'SHELXS-97 (Sheldrick, 1990)'
_diffrn_ambient_temperature 100(2)
_diffrn_measured_fraction_theta_full 0.998
_diffrn_measured_fraction_theta_max 0.998
_diffrn_measurement_device_type KappaCCD
_diffrn_measurement_method CCD
_diffrn_radiation_monochromator graphite
_diffrn_radiation_source 'fine-focus sealed tube'
_diffrn_radiation_type MoK\a
_diffrn_radiation_wavelength 0.71073
_diffrn_reflns_av_R_equivalents 0.043
_diffrn_reflns_av_sigmaI/netI 0.0292
_diffrn_reflns_limit_h_max 14
_diffrn_reflns_limit_h_min -14
_diffrn_reflns_limit_k_max 15
_diffrn_reflns_limit_k_min -15
_diffrn_reflns_limit_l_max 20
_diffrn_reflns_limit_l_min -20
_diffrn_reflns_number 60220
_diffrn_reflns_theta_full 30.00
_diffrn_reflns_theta_max 30.00
_diffrn_reflns_theta_min 3.03
_exptl_absorpt_coefficient_mu 2.694
_exptl_absorpt_correction_T_max 0.7042
_exptl_absorpt_correction_T_min 0.4987
_exptl_absorpt_correction_type multi-scan
_exptl_absorpt_process_details 'Denzo and Scalepack (Otwinowski & Minor, 1997)'
_exptl_crystal_colour Colourless
_exptl_crystal_density_diffrn 1.367
_exptl_crystal_density_method 'not measured'
_exptl_crystal_description fragment
_exptl_crystal_F_000 638
_exptl_crystal_size_max 0.30
_exptl_crystal_size_mid 0.25
_exptl_crystal_size_min 0.14
_refine_diff_density_max 0.635
_refine_diff_density_min -0.839
_refine_diff_density_rms 0.071
_refine_ls_extinction_method none
_refine_ls_goodness_of_fit_ref 1.044
_refine_ls_hydrogen_treatment constr
_refine_ls_matrix_type full
_refine_ls_number_parameters 302
_refine_ls_number_reflns 8716
_refine_ls_number_restraints 0
_refine_ls_restrained_S_all 1.044
_refine_ls_R_factor_all 0.0357
_refine_ls_R_factor_gt 0.0275
_refine_ls_shift/su_max 0.001
_refine_ls_shift/su_mean 0.000
_refine_ls_structure_factor_coef Fsqd
_refine_ls_weighting_details 'calc w=1/[\s^2^(Fo^2^)+(0.0361P)^2^+0.3934P] where P=(Fo^2^+2Fc^2^)/3'
_refine_ls_weighting_scheme calc
_refine_ls_wR_factor_gt 0.0693
_refine_ls_wR_factor_ref 0.0727
_reflns_number_gt 7334
_reflns_number_total 8716
_reflns_threshold_expression >2sigma(I)
_cod_data_source_file c0dt00334d.txt
_cod_data_source_block compound2
_cod_depositor_comments
;
The following automatic conversions were performed:
'_atom_site_symetry_multiplicity' tag replaced with
'_atom_site_symmetry_multiplicity'.

Automatic conversion script
Id: cif_correct_tags 1440 2010-10-19 06:21:57Z saulius 

The following automatic conversions were performed:

'_symmetry_cell_setting' value 'Triclinic' changed to 'triclinic'
according to /home/saulius/struct/CIF-dictionaries/cif_core.dic
dictionary named 'cif_core.dic' version 2.4.2 from 2011-04-26.

Automatic conversion script
Id: cif_fix_values 1891 2012-01-12 08:04:46Z andrius 
;
_cod_original_formula_sum 'C25.50 H44 Ga3 N3 O'
_cod_database_code 7026307

loop_
_symmetry_equiv_pos_as_xyz
'x, y, z'
'-x, -y, -z'

loop_
_atom_site_label
_atom_site_type_symbol
_atom_site_fract_x
_atom_site_fract_y
_atom_site_fract_z
_atom_site_U_iso_or_equiv
_atom_site_adp_type
_atom_site_occupancy
_atom_site_symmetry_multiplicity
_atom_site_calc_flag
_atom_site_refinement_flags
_atom_site_disorder_assembly
_atom_site_disorder_group
Ga1 Ga 0.961080(19) 0.748496(17) 0.168801(12) 0.02274(5) Uani 1 1 d . . .
Ga2 Ga 0.92497(2) 0.926591(18) 0.350024(14) 0.02651(5) Uani 1 1 d . . .
Ga3 Ga 0.396821(19) 1.230907(17) 0.186186(12) 0.02380(5) Uani 1 1 d . . .
O1 O 0.86074(11) 0.81298(10) 0.29359(8) 0.0198(2) Uani 1 1 d . . .
N2 N 0.91075(14) 0.58129(12) 0.19755(9) 0.0218(3) Uani 1 1 d . . .
N1 N 0.75256(13) 0.75268(12) 0.33971(9) 0.0196(2) Uani 1 1 d . . .
N3 N 0.43324(14) 1.03367(13) 0.18003(10) 0.0225(3) Uani 1 1 d . . .
C1 C 0.80416(17) 0.64760(14) 0.41572(11) 0.0220(3) Uani 1 1 d . . .
H1A H 0.7303 0.6088 0.4523 0.026 Uiso 1 1 calc R . .
H1B H 0.8268 0.6817 0.4640 0.026 Uiso 1 1 calc R . .
C2 C 0.93493(17) 0.54422(15) 0.36852(11) 0.0220(3) Uani 1 1 d . . .
H2A H 1.0137 0.5789 0.3422 0.026 Uiso 1 1 calc R . .
H2B H 0.9608 0.4694 0.4200 0.026 Uiso 1 1 calc R . .
C3 C 0.91052(15) 0.50155(14) 0.28555(11) 0.0208(3) Uani 1 1 d . . .
C4 C 0.88095(18) 0.38845(16) 0.29899(13) 0.0274(3) Uani 1 1 d . . .
H4 H 0.8822 0.3326 0.3606 0.033 Uiso 1 1 calc R . .
C5 C 0.84961(19) 0.35722(17) 0.22245(14) 0.0328(4) Uani 1 1 d . . .
H5 H 0.8292 0.2800 0.2311 0.039 Uiso 1 1 calc R . .
C6 C 0.8484(2) 0.43951(18) 0.13342(14) 0.0329(4) Uani 1 1 d . . .
H6 H 0.8262 0.4206 0.0802 0.040 Uiso 1 1 calc R . .
C7 C 0.88025(18) 0.55020(16) 0.12348(12) 0.0275(3) Uani 1 1 d . . .
H7 H 0.8806 0.6065 0.0620 0.033 Uiso 1 1 calc R . .
C8 C 0.62397(16) 0.84927(15) 0.38392(12) 0.0235(3) Uani 1 1 d . . .
H8A H 0.6428 0.8833 0.4342 0.028 Uiso 1 1 calc R . .
H8B H 0.5518 0.8078 0.4184 0.028 Uiso 1 1 calc R . .
C9 C 0.56816(18) 0.96031(15) 0.30632(13) 0.0259(3) Uani 1 1 d . . .
H9A H 0.4960 1.0305 0.3417 0.031 Uiso 1 1 calc R . .
H9B H 0.6456 0.9929 0.2663 0.031 Uiso 1 1 calc R . .
C10 C 0.50582(16) 0.93164(16) 0.23583(12) 0.0242(3) Uani 1 1 d . . .
C11 C 0.52245(19) 0.80697(17) 0.22621(14) 0.0315(4) Uani 1 1 d . . .
H11 H 0.5736 0.7357 0.2659 0.038 Uiso 1 1 calc R . .
C12 C 0.46457(19) 0.78687(18) 0.15902(15) 0.0340(4) Uani 1 1 d . . .
H12 H 0.4755 0.7021 0.1522 0.041 Uiso 1 1 calc R . .
C13 C 0.39092(19) 0.89131(18) 0.10204(13) 0.0318(4) Uani 1 1 d . . .
H13 H 0.3508 0.8800 0.0550 0.038 Uiso 1 1 calc R . .
C14 C 0.37670(18) 1.01261(17) 0.11486(12) 0.0279(3) Uani 1 1 d . . .
H14 H 0.3249 1.0847 0.0762 0.034 Uiso 1 1 calc R . .
C15 C 1.16391(18) 0.68379(18) 0.15941(15) 0.0348(4) Uani 1 1 d . . .
H15A H 1.2133 0.7068 0.0911 0.052 Uiso 1 1 calc R . .
H15B H 1.1946 0.5901 0.1774 0.052 Uiso 1 1 calc R . .
H15C H 1.1847 0.7223 0.2051 0.052 Uiso 1 1 calc R . .
C16 C 0.8666(2) 0.86022(18) 0.06459(13) 0.0359(4) Uani 1 1 d . . .
H16A H 0.7704 0.8593 0.0813 0.054 Uiso 1 1 calc R . .
H16B H 0.9166 0.8290 0.0006 0.054 Uiso 1 1 calc R . .
H16C H 0.8656 0.9482 0.0598 0.054 Uiso 1 1 calc R . .
C17 C 1.0517(3) 0.8005(2) 0.4319(2) 0.0633(8) Uani 1 1 d . . .
H17A H 0.9966 0.7757 0.4975 0.095 Uiso 1 1 calc R . .
H17B H 1.1158 0.8391 0.4397 0.095 Uiso 1 1 calc R . .
H17C H 1.1055 0.7242 0.3989 0.095 Uiso 1 1 calc R . .
C18 C 0.7608(2) 1.0517(2) 0.42683(16) 0.0441(5) Uani 1 1 d . . .
H18A H 0.7269 1.0076 0.4926 0.066 Uiso 1 1 calc R . .
H18B H 0.6862 1.0878 0.3908 0.066 Uiso 1 1 calc R . .
H18C H 0.7889 1.1211 0.4348 0.066 Uiso 1 1 calc R . .
C19 C 1.0048(2) 1.01085(18) 0.21744(15) 0.0385(4) Uani 1 1 d . . .
H19A H 1.0476 1.0691 0.2263 0.058 Uiso 1 1 calc R . .
H19B H 0.9302 1.0598 0.1823 0.058 Uiso 1 1 calc R . .
H19C H 1.0758 0.9452 0.1784 0.058 Uiso 1 1 calc R . .
C20 C 0.5868(2) 1.24631(19) 0.14667(14) 0.0358(4) Uani 1 1 d . . .
H20A H 0.6487 1.1853 0.1007 0.054 Uiso 1 1 calc R . .
H20B H 0.6235 1.2273 0.2060 0.054 Uiso 1 1 calc R . .
H20C H 0.5820 1.3339 0.1138 0.054 Uiso 1 1 calc R . .
C21 C 0.2878(2) 1.25473(19) 0.32478(13) 0.0358(4) Uani 1 1 d . . .
H21A H 0.2269 1.3443 0.3261 0.054 Uiso 1 1 calc R . .
H21B H 0.3521 1.2338 0.3679 0.054 Uiso 1 1 calc R . .
H21C H 0.2307 1.1979 0.3487 0.054 Uiso 1 1 calc R . .
C22 C 0.2802(2) 1.32266(19) 0.08744(14) 0.0376(4) Uani 1 1 d . . .
H22A H 0.2605 1.4154 0.0812 0.056 Uiso 1 1 calc R . .
H22B H 0.1922 1.3036 0.1099 0.056 Uiso 1 1 calc R . .
H22C H 0.3307 1.2941 0.0226 0.056 Uiso 1 1 calc R . .
C23A C 0.5626(7) 0.3933(5) 0.4778(5) 0.046(3) Uiso 0.25 1 d PG A -1
H23A H 0.5991 0.3206 0.4441 0.055 Uiso 0.25 1 calc PR A -1
C24A C 0.5996(7) 0.3857(5) 0.5653(5) 0.049(2) Uiso 0.25 1 d PG A -1
H24A H 0.6614 0.3077 0.5913 0.059 Uiso 0.25 1 calc PR A -1
C25A C 0.5463(7) 0.4920(7) 0.6148(4) 0.035(2) Uiso 0.25 1 d PG A -1
H25A H 0.5715 0.4868 0.6745 0.042 Uiso 0.25 1 calc PR A -1
C26A C 0.4559(8) 0.6060(5) 0.5767(5) 0.043(2) Uiso 0.25 1 d PG A -1
H26A H 0.4194 0.6787 0.6105 0.051 Uiso 0.25 1 calc PR A -1
C27A C 0.4189(7) 0.6136(5) 0.4893(5) 0.030(3) Uiso 0.25 1 d PG A -1
H27A H 0.3571 0.6915 0.4633 0.036 Uiso 0.25 1 calc PR A -1
C28A C 0.4723(7) 0.5073(6) 0.4398(4) 0.0395(18) Uiso 0.25 1 d PG A -1
C29A C 0.4255(13) 0.5235(13) 0.3533(8) 0.055(3) Uiso 0.25 1 d P A -1
H29A H 0.4730 0.4454 0.3220 0.083 Uiso 0.25 1 calc PR A -1
H29B H 0.4468 0.5964 0.3066 0.083 Uiso 0.25 1 calc PR A -1
H29C H 0.3244 0.5399 0.3713 0.083 Uiso 0.25 1 calc PR A -1
C23B C 0.5858(5) 0.3927(3) 0.5216(3) 0.016(2) Uiso 0.25 1 d PG B -2
H23B H 0.6323 0.3139 0.4955 0.020 Uiso 0.25 1 calc PR B -2
C24B C 0.6085(5) 0.4065(4) 0.6089(3) 0.0213(11) Uiso 0.25 1 d PG B -2
H24B H 0.6706 0.3370 0.6424 0.026 Uiso 0.25 1 calc PR B -2
C25B C 0.5405(6) 0.5219(5) 0.6470(3) 0.0222(17) Uiso 0.25 1 d PG B -2
H25B H 0.5560 0.5313 0.7067 0.027 Uiso 0.25 1 calc PR B -2
C26B C 0.4497(6) 0.6236(4) 0.5979(4) 0.0266(14) Uiso 0.25 1 d PG B -2
H26B H 0.4032 0.7024 0.6240 0.032 Uiso 0.25 1 calc PR B -2
C27B C 0.4269(5) 0.6098(4) 0.5107(4) 0.018(2) Uiso 0.25 1 d PG B -2
H27B H 0.3649 0.6792 0.4771 0.021 Uiso 0.25 1 calc PR B -2
C28B C 0.4950(5) 0.4944(4) 0.4725(3) 0.0189(11) Uiso 0.25 1 d PG B -2
C29B C 0.4786(10) 0.4671(10) 0.3726(7) 0.0361(19) Uiso 0.25 1 d P B -2
H29D H 0.5400 0.3804 0.3598 0.054 Uiso 0.25 1 calc PR B -2
H29E H 0.5043 0.5302 0.3167 0.054 Uiso 0.25 1 calc PR B -2
H29F H 0.3814 0.4738 0.3801 0.054 Uiso 0.25 1 calc PR B -2

loop_
_atom_site_aniso_label
_atom_site_aniso_U_11
_atom_site_aniso_U_22
_atom_site_aniso_U_33
_atom_site_aniso_U_23
_atom_site_aniso_U_13
_atom_site_aniso_U_12
Ga1 0.02715(10) 0.02321(9) 0.01843(8) -0.00187(6) -0.00411(7) -0.01053(7)
Ga2 0.03086(10) 0.02593(9) 0.02941(10) -0.00248(7) -0.01333(8) -0.01268(8)
Ga3 0.02666(10) 0.02382(9) 0.02068(8) -0.00535(6) -0.00872(7) -0.00418(7)
O1 0.0210(5) 0.0217(5) 0.0192(5) -0.0024(4) -0.0045(4) -0.0101(4)
N2 0.0234(7) 0.0214(6) 0.0215(6) -0.0031(5) -0.0077(5) -0.0063(5)
N1 0.0187(6) 0.0190(6) 0.0211(6) -0.0009(5) -0.0050(5) -0.0071(5)
N3 0.0190(6) 0.0271(7) 0.0228(6) -0.0062(5) -0.0050(5) -0.0075(5)
C1 0.0243(8) 0.0214(7) 0.0182(6) -0.0004(5) -0.0047(6) -0.0070(6)
C2 0.0237(8) 0.0212(7) 0.0213(7) -0.0009(5) -0.0098(6) -0.0055(6)
C3 0.0174(7) 0.0196(7) 0.0237(7) -0.0032(5) -0.0062(6) -0.0033(6)
C4 0.0281(8) 0.0213(7) 0.0326(8) -0.0006(6) -0.0112(7) -0.0067(6)
C5 0.0344(9) 0.0240(8) 0.0466(10) -0.0090(7) -0.0149(8) -0.0104(7)
C6 0.0371(10) 0.0314(9) 0.0384(9) -0.0114(7) -0.0180(8) -0.0090(8)
C7 0.0333(9) 0.0276(8) 0.0235(7) -0.0051(6) -0.0109(7) -0.0080(7)
C8 0.0196(7) 0.0231(7) 0.0278(7) -0.0060(6) -0.0068(6) -0.0045(6)
C9 0.0257(8) 0.0203(7) 0.0352(8) -0.0057(6) -0.0156(7) -0.0036(6)
C10 0.0185(7) 0.0261(8) 0.0299(8) -0.0079(6) -0.0072(6) -0.0060(6)
C11 0.0304(9) 0.0253(8) 0.0451(10) -0.0079(7) -0.0166(8) -0.0084(7)
C12 0.0334(10) 0.0309(9) 0.0469(10) -0.0121(8) -0.0128(8) -0.0139(8)
C13 0.0330(9) 0.0399(10) 0.0324(9) -0.0086(7) -0.0109(7) -0.0184(8)
C14 0.0280(8) 0.0338(9) 0.0264(8) -0.0055(7) -0.0097(7) -0.0116(7)
C15 0.0261(9) 0.0316(9) 0.0446(10) -0.0119(8) 0.0024(8) -0.0118(7)
C16 0.0529(12) 0.0322(9) 0.0229(8) 0.0039(7) -0.0136(8) -0.0154(9)
C17 0.0800(18) 0.0509(14) 0.0862(19) 0.0134(13) -0.0668(16) -0.0288(13)
C18 0.0490(12) 0.0518(12) 0.0422(11) -0.0272(10) 0.0009(9) -0.0248(10)
C19 0.0405(11) 0.0255(8) 0.0468(11) -0.0066(8) 0.0020(9) -0.0166(8)
C20 0.0415(11) 0.0359(10) 0.0360(9) -0.0053(8) -0.0084(8) -0.0197(8)
C21 0.0361(10) 0.0373(10) 0.0262(8) -0.0114(7) -0.0067(7) 0.0003(8)
C22 0.0479(12) 0.0316(9) 0.0321(9) -0.0081(7) -0.0237(9) 0.0019(8)

loop_
_atom_type_symbol
_atom_type_description
_atom_type_scat_dispersion_real
_atom_type_scat_dispersion_imag
_atom_type_scat_source
C C 0.0033 0.0016 'International Tables Vol C Tables 4.2.6.8 and 6.1.1.4'
H H 0.0000 0.0000 'International Tables Vol C Tables 4.2.6.8 and 6.1.1.4'
N N 0.0061 0.0033 'International Tables Vol C Tables 4.2.6.8 and 6.1.1.4'
O O 0.0106 0.0060 'International Tables Vol C Tables 4.2.6.8 and 6.1.1.4'
Ga Ga 0.2307 1.6083 'International Tables Vol C Tables 4.2.6.8 and 6.1.1.4'

loop_
_geom_angle_atom_site_label_1
_geom_angle_atom_site_label_2
_geom_angle_atom_site_label_3
_geom_angle
O1 Ga1 C16 108.45(7)
O1 Ga1 C15 110.39(7)
C16 Ga1 C15 126.44(9)
O1 Ga1 N2 99.27(5)
C16 Ga1 N2 105.57(7)
C15 Ga1 N2 103.00(7)
C17 Ga2 C19 119.59(11)
C17 Ga2 C18 113.85(12)
C19 Ga2 C18 111.84(9)
C17 Ga2 O1 103.41(8)
C19 Ga2 O1 95.00(7)
C18 Ga2 O1 110.75(7)
C20 Ga3 C21 117.47(8)
C20 Ga3 C22 114.92(9)
C21 Ga3 C22 111.91(8)
C20 Ga3 N3 104.20(7)
C21 Ga3 N3 104.04(7)
C22 Ga3 N3 101.98(7)
N1 O1 Ga1 107.35(8)
N1 O1 Ga2 129.99(8)
Ga1 O1 Ga2 122.16(5)
C7 N2 C3 119.14(14)
C7 N2 Ga1 117.55(11)
C3 N2 Ga1 123.29(10)
O1 N1 C1 107.24(11)
O1 N1 C8 108.80(11)
C1 N1 C8 111.18(12)
C10 N3 C14 118.75(14)
C10 N3 Ga3 125.29(10)
C14 N3 Ga3 115.96(11)
N1 C1 C2 110.91(12)
N1 C1 H1A 109.5
C2 C1 H1A 109.5
N1 C1 H1B 109.5
C2 C1 H1B 109.5
H1A C1 H1B 108.0
C3 C2 C1 111.29(12)
C3 C2 H2A 109.4
C1 C2 H2A 109.4
C3 C2 H2B 109.4
C1 C2 H2B 109.4
H2A C2 H2B 108.0
N2 C3 C4 120.57(14)
N2 C3 C2 117.46(13)
C4 C3 C2 121.87(14)
C5 C4 C3 119.92(16)
C5 C4 H4 120.0
C3 C4 H4 120.0
C6 C5 C4 119.26(16)
C6 C5 H5 120.4
C4 C5 H5 120.4
C5 C6 C7 118.51(15)
C5 C6 H6 120.7
C7 C6 H6 120.7
N2 C7 C6 122.59(15)
N2 C7 H7 118.7
C6 C7 H7 118.7
N1 C8 C9 112.29(13)
N1 C8 H8A 109.1
C9 C8 H8A 109.1
N1 C8 H8B 109.1
C9 C8 H8B 109.1
H8A C8 H8B 107.9
C10 C9 C8 116.73(13)
C10 C9 H9A 108.1
C8 C9 H9A 108.1
C10 C9 H9B 108.1
C8 C9 H9B 108.1
H9A C9 H9B 107.3
N3 C10 C11 120.53(15)
N3 C10 C9 116.63(14)
C11 C10 C9 122.82(15)
C12 C11 C10 120.09(17)
C12 C11 H11 120.0
C10 C11 H11 120.0
C13 C12 C11 119.15(16)
C13 C12 H12 120.4
C11 C12 H12 120.4
C12 C13 C14 118.50(15)
C12 C13 H13 120.8
C14 C13 H13 120.8
N3 C14 C13 122.97(16)
N3 C14 H14 118.5
C13 C14 H14 118.5
Ga1 C15 H15A 109.5
Ga1 C15 H15B 109.5
H15A C15 H15B 109.5
Ga1 C15 H15C 109.5
H15A C15 H15C 109.5
H15B C15 H15C 109.5
Ga1 C16 H16A 109.5
Ga1 C16 H16B 109.5
H16A C16 H16B 109.5
Ga1 C16 H16C 109.5
H16A C16 H16C 109.5
H16B C16 H16C 109.5
Ga2 C17 H17A 109.5
Ga2 C17 H17B 109.5
H17A C17 H17B 109.5
Ga2 C17 H17C 109.5
H17A C17 H17C 109.5
H17B C17 H17C 109.5
Ga2 C18 H18A 109.5
Ga2 C18 H18B 109.5
H18A C18 H18B 109.5
Ga2 C18 H18C 109.5
H18A C18 H18C 109.5
H18B C18 H18C 109.5
Ga2 C19 H19A 109.5
Ga2 C19 H19B 109.5
H19A C19 H19B 109.5
Ga2 C19 H19C 109.5
H19A C19 H19C 109.5
H19B C19 H19C 109.5
Ga3 C20 H20A 109.5
Ga3 C20 H20B 109.5
H20A C20 H20B 109.5
Ga3 C20 H20C 109.5
H20A C20 H20C 109.5
H20B C20 H20C 109.5
Ga3 C21 H21A 109.5
Ga3 C21 H21B 109.5
H21A C21 H21B 109.5
Ga3 C21 H21C 109.5
H21A C21 H21C 109.5
H21B C21 H21C 109.5
Ga3 C22 H22A 109.5
Ga3 C22 H22B 109.5
H22A C22 H22B 109.5
Ga3 C22 H22C 109.5
H22A C22 H22C 109.5
H22B C22 H22C 109.5
C24A C23A C28A 120.0
C24A C23A H23A 120.0
C28A C23A H23A 120.0
C23A C24A C25A 120.0
C23A C24A H24A 120.0
C25A C24A H24A 120.0
C26A C25A C24A 120.0
C26A C25A H25A 120.0
C24A C25A H25A 120.0
C25A C26A C27A 120.0
C25A C26A H26A 120.0
C27A C26A H26A 120.0
C26A C27A C28A 120.0
C26A C27A H27A 120.0
C28A C27A H27A 120.0
C27A C28A C23A 120.0
C27A C28A C29A 115.7(7)
C23A C28A C29A 124.2(7)
C28A C29A H29A 109.5
C28A C29A H29B 109.5
H29A C29A H29B 109.5
C28A C29A H29C 109.5
H29A C29A H29C 109.5
H29B C29A H29C 109.5
C24B C23B C28B 120.0
C24B C23B H23B 120.0
C28B C23B H23B 120.0
C25B C24B C23B 120.0
C25B C24B H24B 120.0
C23B C24B H24B 120.0
C26B C25B C24B 120.0
C26B C25B H25B 120.0
C24B C25B H25B 120.0
C25B C26B C27B 120.0
C25B C26B H26B 120.0
C27B C26B H26B 120.0
C28B C27B C26B 120.0
C28B C27B H27B 120.0
C26B C27B H27B 120.0
C27B C28B C23B 120.0
C27B C28B C29B 124.7(5)
C23B C28B C29B 115.3(5)
C28B C29B H29D 109.5
C28B C29B H29E 109.5
H29D C29B H29E 109.5
C28B C29B H29F 109.5
H29D C29B H29F 109.5
H29E C29B H29F 109.5

loop_
_geom_bond_atom_site_label_1
_geom_bond_atom_site_label_2
_geom_bond_distance
Ga1 O1 1.9320(11)
Ga1 C16 1.9624(17)
Ga1 C15 1.9713(18)
Ga1 N2 2.0744(13)
Ga2 C17 1.978(2)
Ga2 C19 1.9902(19)
Ga2 C18 2.000(2)
Ga2 O1 2.0656(10)
Ga3 C20 1.9872(19)
Ga3 C21 1.9882(18)
Ga3 C22 1.9929(17)
Ga3 N3 2.1431(14)
O1 N1 1.4608(16)
N2 C7 1.347(2)
N2 C3 1.3560(19)
N1 C1 1.4617(19)
N1 C8 1.469(2)
N3 C10 1.350(2)
N3 C14 1.353(2)
C1 C2 1.535(2)
C1 H1A 0.9900
C1 H1B 0.9900
C2 C3 1.502(2)
C2 H2A 0.9900
C2 H2B 0.9900
C3 C4 1.389(2)
C4 C5 1.386(2)
C4 H4 0.9500
C5 C6 1.381(3)
C5 H5 0.9500
C6 C7 1.384(2)
C6 H6 0.9500
C7 H7 0.9500
C8 C9 1.523(2)
C8 H8A 0.9900
C8 H8B 0.9900
C9 C10 1.508(2)
C9 H9A 0.9900
C9 H9B 0.9900
C10 C11 1.394(2)
C11 C12 1.383(2)
C11 H11 0.9500
C12 C13 1.377(3)
C12 H12 0.9500
C13 C14 1.379(2)
C13 H13 0.9500
C14 H14 0.9500
C15 H15A 0.9800
C15 H15B 0.9800
C15 H15C 0.9800
C16 H16A 0.9800
C16 H16B 0.9800
C16 H16C 0.9800
C17 H17A 0.9800
C17 H17B 0.9800
C17 H17C 0.9800
C18 H18A 0.9800
C18 H18B 0.9800
C18 H18C 0.9800
C19 H19A 0.9800
C19 H19B 0.9800
C19 H19C 0.9800
C20 H20A 0.9800
C20 H20B 0.9800
C20 H20C 0.9800
C21 H21A 0.9800
C21 H21B 0.9800
C21 H21C 0.9800
C22 H22A 0.9800
C22 H22B 0.9800
C22 H22C 0.9800
C23A C24A 1.3900
C23A C28A 1.3900
C23A H23A 0.9500
C24A C25A 1.3900
C24A H24A 0.9500
C25A C26A 1.3900
C25A H25A 0.9500
C26A C27A 1.3900
C26A H26A 0.9500
C27A C28A 1.3900
C27A H27A 0.9500
C28A C29A 1.410(12)
C29A H29A 0.9800
C29A H29B 0.9800
C29A H29C 0.9800
C23B C24B 1.3900
C23B C28B 1.3900
C23B H23B 0.9500
C24B C25B 1.3900
C24B H24B 0.9500
C25B C26B 1.3900
C25B H25B 0.9500
C26B C27B 1.3900
C26B H26B 0.9500
C27B C28B 1.3900
C27B H27B 0.9500
C28B C29B 1.598(11)
C29B H29D 0.9800
C29B H29E 0.9800
C29B H29F 0.9800
